data_7116817
loop_
_publ_author_name
'Nikoletta B. Bathori'
'Luigi R. Nassimbeni'
'Jacco van de Streek'

_publ_section_title
;
 One hydrogen bond does not a separation make, or does it? Resolution of
 amines by diacetoneketogulonic acid
;
_journal_name_full Chem.Commun.
_journal_page_first 5664
_journal_paper_doi 10.1039/C5cc00440C
_journal_volume 51
_journal_year 2015
_chemical_absolute_configuration rm
_chemical_formula_moiety 'C12 H17 O7, C12 H14 N '
_chemical_formula_sum 'C24 H31 N O7'
_chemical_formula_weight 445.50
_chemical_name_systematic
; 
 ? 
;
_space_group_IT_number 4
_symmetry_cell_setting monoclinic
_symmetry_space_group_name_Hall 'P 2yb'
_symmetry_space_group_name_H-M 'P 1 21 1'
_atom_sites_solution_hydrogens geom
_atom_sites_solution_primary direct
_atom_sites_solution_secondary difmap
_audit_creation_method SHELXL-97
_audit_update_record
;
2013-07-16 deposited with the CCDC.
2015-02-17 downloaded from the CCDC.
;
_cell_angle_alpha 90.00
_cell_angle_beta 113.998(8)
_cell_angle_gamma 90.00
_cell_formula_units_Z 2
_cell_length_a 13.740(5)
_cell_length_b 6.188(3)
_cell_length_c 15.056(6)
_cell_measurement_reflns_used 4368
_cell_measurement_temperature 173(2)
_cell_measurement_theta_max 26.51
_cell_measurement_theta_min 2.60
_cell_volume 1169.5(9)
_computing_structure_refinement 'SHELXL-97 (Sheldrick, 1997)'
_computing_structure_solution 'SHELXS-97 (Sheldrick, 1990)'
_diffrn_ambient_temperature 173(2)
_diffrn_measured_fraction_theta_full 0.977
_diffrn_measured_fraction_theta_max 0.977
_diffrn_radiation_monochromator graphite
_diffrn_radiation_source 'fine-focus sealed tube'
_diffrn_radiation_type MoK\a
_diffrn_radiation_wavelength 0.71073
_diffrn_reflns_av_R_equivalents 0.0265
_diffrn_reflns_av_sigmaI/netI 0.0545
_diffrn_reflns_limit_h_max 17
_diffrn_reflns_limit_h_min -16
_diffrn_reflns_limit_k_max 7
_diffrn_reflns_limit_k_min -7
_diffrn_reflns_limit_l_max 18
_diffrn_reflns_limit_l_min -17
_diffrn_reflns_number 6011
_diffrn_reflns_theta_full 26.51
_diffrn_reflns_theta_max 26.51
_diffrn_reflns_theta_min 2.60
_exptl_absorpt_coefficient_mu 0.093
_exptl_absorpt_correction_type none
_exptl_crystal_colour colorless
_exptl_crystal_density_diffrn 1.265
_exptl_crystal_density_method 'not measured'
_exptl_crystal_description rod
_exptl_crystal_F_000 476
_exptl_crystal_size_max 0.18
_exptl_crystal_size_mid 0.16
_exptl_crystal_size_min 0.16
_refine_diff_density_max 0.250
_refine_diff_density_min -0.214
_refine_diff_density_rms 0.048
_refine_ls_abs_structure_details 'Flack H D (1983), Acta Cryst. A39, 876-881'
_refine_ls_extinction_expression Fc^*^=kFc[1+0.001xFc^2^\l^3^/sin(2\q)]^-1/4^
_refine_ls_extinction_method SHELXL
_refine_ls_goodness_of_fit_ref 1.052
_refine_ls_hydrogen_treatment noref
_refine_ls_matrix_type full
_refine_ls_number_parameters 298
_refine_ls_number_reflns 4368
_refine_ls_number_restraints 4
_refine_ls_restrained_S_all 1.055
_refine_ls_R_factor_all 0.0484
_refine_ls_R_factor_gt 0.0429
_refine_ls_shift/su_max 0.000
_refine_ls_shift/su_mean 0.000
_refine_ls_structure_factor_coef Fsqd
_refine_ls_weighting_details 'calc w=1/[\s^2^(Fo^2^)+(0.0588P)^2^+0.3240P] where P=(Fo^2^+2Fc^2^)/3'
_refine_ls_weighting_scheme calc
_refine_ls_wR_factor_gt 0.1157
_refine_ls_wR_factor_ref 0.1191
_reflns_number_gt 3950
_reflns_number_total 4368
_reflns_threshold_expression >2sigma(I)
_cod_data_source_file c5cc00440c2.cif
_cod_data_source_block snea
_cod_original_cell_volume 1169.4(8)
_cod_original_sg_symbol_H-M P21
_cod_database_code 7116817

loop_
_symmetry_equiv_pos_as_xyz
'x, y, z'
'-x, y+1/2, -z'

loop_
_atom_site_label
_atom_site_type_symbol
_atom_site_fract_x
_atom_site_fract_y
_atom_site_fract_z
_atom_site_U_iso_or_equiv
_atom_site_adp_type
_atom_site_occupancy
_atom_site_symmetry_multiplicity
_atom_site_calc_flag
_atom_site_refinement_flags
O1 O 0.82843(13) 0.8525(3) 0.12634(13) 0.0280(4) Uani 1 1 d .
C2 C 0.78997(16) 0.7717(4) 0.19436(16) 0.0206(5) Uani 1 1 d .
O3 O 0.75132(12) 0.9436(3) 0.23276(12) 0.0227(3) Uani 1 1 d .
C4 C 0.83756(17) 1.0187(4) 0.31949(17) 0.0227(5) Uani 1 1 d .
H4 H 0.8852 1.1167 0.3023 0.027 Uiso 1 1 calc R
C5 C 0.79331(18) 1.1359(4) 0.38280(18) 0.0260(5) Uani 1 1 d .
H5B H 0.8521 1.2087 0.4367 0.031 Uiso 1 1 calc R
H5A H 0.7425 1.2481 0.3439 0.031 Uiso 1 1 calc R
O6 O 0.74065(13) 0.9903(3) 0.42167(13) 0.0279(4) Uani 1 1 d .
C7 C 0.80439(19) 0.8121(4) 0.47235(18) 0.0280(5) Uani 1 1 d .
O8 O 0.83923(12) 0.6916(3) 0.40972(12) 0.0242(4) Uani 1 1 d .
C9 C 0.89654(17) 0.8134(4) 0.36631(16) 0.0216(5) Uani 1 1 d .
H9 H 0.9717 0.8422 0.4127 0.026 Uiso 1 1 calc R
C10 C 0.89026(16) 0.6837(4) 0.27851(16) 0.0215(5) Uani 1 1 d .
H10 H 0.8872 0.5242 0.2879 0.026 Uiso 1 1 calc R
O11 O 0.97651(12) 0.7458(3) 0.25490(12) 0.0277(4) Uani 1 1 d .
C12 C 0.93535(18) 0.7785(4) 0.15225(18) 0.0284(5) Uani 1 1 d .
C13 C 0.69538(16) 0.6163(4) 0.14258(16) 0.0208(5) Uani 1 1 d .
O14 O 0.71188(13) 0.4212(3) 0.16173(13) 0.0282(4) Uani 1 1 d .
O15 O 0.61053(12) 0.7028(3) 0.08402(12) 0.0271(4) Uani 1 1 d .
C16 C 0.7307(2) 0.6630(5) 0.4951(2) 0.0386(7) Uani 1 1 d .
H16A H 0.6701 0.6244 0.4347 0.058 Uiso 1 1 calc R
H16B H 0.7047 0.7361 0.5390 0.058 Uiso 1 1 calc R
H16C H 0.7693 0.5317 0.5264 0.058 Uiso 1 1 calc R
C17 C 0.8994(2) 0.8827(5) 0.56447(19) 0.0349(6) Uani 1 1 d .
H17B H 0.9326 0.7553 0.6038 0.052 Uiso 1 1 calc R
H17A H 0.8747 0.9806 0.6022 0.052 Uiso 1 1 calc R
H17C H 0.9515 0.9575 0.5464 0.052 Uiso 1 1 calc R
C18 C 0.9981(2) 0.9568(5) 0.1317(2) 0.0446(7) Uani 1 1 d .
H18A H 0.9918 1.0893 0.1646 0.067 Uiso 1 1 calc R
H18C H 0.9701 0.9825 0.0615 0.067 Uiso 1 1 calc R
H18B H 1.0732 0.9145 0.1557 0.067 Uiso 1 1 calc R
C19 C 0.93280(14) 0.5743(3) 0.1007(2) 0.0443(7) Uani 1 1 d .
H19A H 1.0057 0.5215 0.1191 0.066 Uiso 1 1 calc R
H19B H 0.8994 0.5993 0.0304 0.066 Uiso 1 1 calc R
H19C H 0.8916 0.4663 0.1184 0.066 Uiso 1 1 calc R
H32A H 0.5724 0.9755 0.1024 0.034(8) Uiso 1 1 d RD
H32C H 0.6018 1.2052 0.1274 0.032(7) Uiso 1 1 d RD
H32B H 0.4900 1.1465 0.0537 0.029(7) Uiso 1 1 d RD
C20 C 0.42249(17) 0.9349(4) 0.17108(18) 0.0222(5) Uani 1 1 d .
C21 C 0.36150(19) 0.8629(4) 0.07826(18) 0.0268(5) Uani 1 1 d .
H21 H 0.3769 0.9131 0.0258 0.032 Uiso 1 1 calc R
C22 C 0.27673(19) 0.7166(5) 0.05948(19) 0.0323(6) Uani 1 1 d .
H22 H 0.2378 0.6644 -0.0046 0.039 Uiso 1 1 calc R
C23 C 0.25083(19) 0.6503(4) 0.1329(2) 0.0321(6) Uani 1 1 d .
H23 H 0.1915 0.5572 0.1192 0.039 Uiso 1 1 calc R
C24 C 0.31116(18) 0.7181(4) 0.23018(18) 0.0276(5) Uani 1 1 d .
C25 C 0.2868(2) 0.6449(5) 0.3077(2) 0.0361(6) Uani 1 1 d .
H25 H 0.2271 0.5528 0.2942 0.043 Uiso 1 1 calc R
C26 C 0.3474(2) 0.7038(5) 0.4023(2) 0.0383(6) Uani 1 1 d .
H26 H 0.3303 0.6513 0.4535 0.046 Uiso 1 1 calc R
C27 C 0.4345(2) 0.8422(5) 0.4224(2) 0.0358(6) Uani 1 1 d .
H27 H 0.4764 0.8833 0.4877 0.043 Uiso 1 1 calc R
C28 C 0.4604(2) 0.9189(5) 0.34977(19) 0.0302(5) Uani 1 1 d .
H28 H 0.5200 1.0122 0.3653 0.036 Uiso 1 1 calc R
C29 C 0.39887(18) 0.8609(4) 0.25041(18) 0.0245(5) Uani 1 1 d .
C30 C 0.51203(18) 1.0978(4) 0.19128(17) 0.0234(5) Uani 1 1 d .
H30 H 0.5743 1.0487 0.2506 0.028 Uiso 1 1 calc R
C31 C 0.4823(2) 1.3239(5) 0.2110(2) 0.0380(6) Uani 1 1 d .
H31C H 0.5436 1.4204 0.2262 0.057 Uiso 1 1 calc R
H31B H 0.4619 1.3197 0.2661 0.057 Uiso 1 1 calc R
H31A H 0.4224 1.3773 0.1532 0.057 Uiso 1 1 calc R
N32 N 0.54706(13) 1.1086(2) 0.10891(13) 0.0219(4) Uani 1 1 d D

loop_
_atom_site_aniso_label
_atom_site_aniso_U_11
_atom_site_aniso_U_22
_atom_site_aniso_U_33
_atom_site_aniso_U_23
_atom_site_aniso_U_13
_atom_site_aniso_U_12
O1 0.0226(8) 0.0340(10) 0.0288(9) 0.0089(8) 0.0118(7) 0.0025(7)
C2 0.0181(10) 0.0193(11) 0.0239(11) 0.0014(9) 0.0079(9) 0.0002(8)
O3 0.0198(7) 0.0184(8) 0.0253(8) -0.0035(7) 0.0045(6) 0.0008(6)
C4 0.0177(10) 0.0186(11) 0.0274(12) -0.0016(9) 0.0047(9) -0.0035(8)
C5 0.0257(11) 0.0171(12) 0.0306(12) -0.0040(9) 0.0066(9) -0.0011(9)
O6 0.0262(8) 0.0258(9) 0.0325(9) -0.0045(7) 0.0127(7) 0.0007(7)
C7 0.0301(12) 0.0288(13) 0.0253(12) -0.0041(11) 0.0116(10) 0.0004(10)
O8 0.0263(8) 0.0201(8) 0.0275(8) 0.0004(7) 0.0123(7) -0.0005(6)
C9 0.0160(10) 0.0210(12) 0.0248(11) -0.0011(9) 0.0053(9) -0.0008(8)
C10 0.0170(10) 0.0194(11) 0.0263(11) 0.0009(9) 0.0070(8) 0.0011(8)
O11 0.0185(8) 0.0343(10) 0.0303(9) 0.0029(8) 0.0100(7) 0.0020(7)
C12 0.0217(11) 0.0337(14) 0.0328(13) 0.0052(11) 0.0143(10) 0.0025(9)
C13 0.0178(10) 0.0230(12) 0.0223(11) -0.0022(9) 0.0090(8) -0.0001(8)
O14 0.0278(8) 0.0182(9) 0.0353(10) -0.0007(7) 0.0094(7) -0.0029(6)
O15 0.0220(8) 0.0239(9) 0.0297(8) -0.0069(7) 0.0047(7) 0.0025(7)
C16 0.0450(15) 0.0389(17) 0.0424(15) -0.0007(13) 0.0285(13) -0.0031(12)
C17 0.0365(15) 0.0395(17) 0.0255(13) -0.0066(11) 0.0091(11) -0.0027(11)
C18 0.0342(14) 0.0489(19) 0.0587(19) 0.0178(16) 0.0270(14) -0.0003(13)
C19 0.0388(15) 0.0525(19) 0.0484(18) -0.0082(15) 0.0248(14) 0.0013(13)
C20 0.0196(10) 0.0185(11) 0.0292(12) 0.0007(9) 0.0106(9) 0.0029(8)
C21 0.0250(12) 0.0285(13) 0.0256(12) 0.0021(10) 0.0089(10) 0.0007(9)
C22 0.0248(12) 0.0346(14) 0.0319(12) -0.0011(12) 0.0057(10) -0.0013(10)
C23 0.0217(11) 0.0310(15) 0.0416(14) -0.0012(11) 0.0109(10) -0.0045(10)
C24 0.0230(11) 0.0237(12) 0.0382(13) 0.0012(11) 0.0146(10) 0.0020(9)
C25 0.0339(13) 0.0329(15) 0.0490(16) 0.0028(12) 0.0244(12) -0.0033(11)
C26 0.0489(16) 0.0385(15) 0.0413(15) 0.0074(13) 0.0325(13) 0.0034(13)
C27 0.0394(15) 0.0391(15) 0.0310(14) 0.0010(12) 0.0165(12) 0.0041(12)
C28 0.0282(12) 0.0311(13) 0.0308(13) 0.0009(11) 0.0116(10) -0.0007(10)
C29 0.0212(11) 0.0212(12) 0.0319(13) 0.0020(10) 0.0115(10) 0.0034(9)
C30 0.0225(10) 0.0218(11) 0.0264(12) 0.0003(10) 0.0103(9) 0.0000(9)
C31 0.0447(15) 0.0271(14) 0.0542(17) -0.0018(13) 0.0325(14) 0.0036(12)
N32 0.0182(8) 0.0198(10) 0.0253(10) 0.0024(8) 0.0064(8) 0.0024(7)

loop_
_atom_type_symbol
_atom_type_description
_atom_type_scat_dispersion_real
_atom_type_scat_dispersion_imag
_atom_type_scat_source
C C 0.0033 0.0016 'International Tables Vol C Tables 4.2.6.8 and 6.1.1.4'
H H 0.0000 0.0000 'International Tables Vol C Tables 4.2.6.8 and 6.1.1.4'
N N 0.0061 0.0033 'International Tables Vol C Tables 4.2.6.8 and 6.1.1.4'
O O 0.0106 0.0060 'International Tables Vol C Tables 4.2.6.8 and 6.1.1.4'

loop_
_geom_angle_atom_site_label_1
_geom_angle_atom_site_label_2
_geom_angle_atom_site_label_3
_geom_angle
C2 O1 C12 109.38(17)
O3 C2 O1 109.99(19)
O3 C2 C10 106.76(18)
O1 C2 C10 104.27(17)
O3 C2 C13 107.16(16)
O1 C2 C13 109.75(19)
C10 C2 C13 118.73(19)
C2 O3 C4 107.88(16)
O3 C4 C5 109.54(18)
O3 C4 C9 103.78(18)
C5 C4 C9 112.7(2)
O6 C5 C4 111.03(19)
C7 O6 C5 114.01(17)
O6 C7 O8 110.43(19)
O6 C7 C16 105.8(2)
O8 C7 C16 105.5(2)
O6 C7 C17 112.1(2)
O8 C7 C17 110.8(2)
C16 C7 C17 111.9(2)
C9 O8 C7 114.97(18)
O8 C9 C4 111.42(17)
O8 C9 C10 105.85(18)
C4 C9 C10 101.98(18)
O11 C10 C9 108.47(18)
O11 C10 C2 104.83(18)
C9 C10 C2 104.12(18)
C10 O11 C12 107.79(17)
O11 C12 O1 104.53(18)
O11 C12 C19 111.2(2)
O1 C12 C19 109.15(19)
O11 C12 C18 108.5(2)
O1 C12 C18 108.6(2)
C19 C12 C18 114.3(2)
O14 C13 O15 127.3(2)
O14 C13 C2 116.79(19)
O15 C13 C2 115.9(2)
C21 C20 C29 119.4(2)
C21 C20 C30 121.7(2)
C29 C20 C30 118.9(2)
C20 C21 C22 121.5(2)
C23 C22 C21 120.0(2)
C22 C23 C24 121.0(2)
C25 C24 C23 121.4(2)
C25 C24 C29 119.1(2)
C23 C24 C29 119.5(2)
C26 C25 C24 121.5(2)
C25 C26 C27 119.4(3)
C28 C27 C26 121.1(3)
C27 C28 C29 121.0(3)
C24 C29 C28 117.9(2)
C24 C29 C20 118.6(2)
C28 C29 C20 123.5(2)
N32 C30 C31 108.8(2)
N32 C30 C20 111.62(19)
C31 C30 C20 112.9(2)

loop_
_geom_bond_atom_site_label_1
_geom_bond_atom_site_label_2
_geom_bond_distance
O1 C2 1.421(3)
O1 C12 1.433(3)
C2 O3 1.413(3)
C2 C10 1.543(3)
C2 C13 1.548(3)
O3 C4 1.438(3)
C4 C5 1.508(3)
C4 C9 1.518(3)
C5 O6 1.422(3)
O6 C7 1.422(3)
C7 O8 1.429(3)
C7 C16 1.509(4)
C7 C17 1.532(3)
O8 C9 1.426(3)
C9 C10 1.519(3)
C10 O11 1.422(3)
O11 C12 1.428(3)
C12 C19 1.476(3)
C12 C18 1.508(4)
C13 O14 1.240(3)
C13 O15 1.260(3)
C20 C21 1.379(3)
C20 C29 1.434(3)
C20 C30 1.522(3)
C21 C22 1.410(4)
C22 C23 1.355(4)
C23 C24 1.421(4)
C24 C25 1.414(4)
C24 C29 1.424(3)
C25 C26 1.374(4)
C26 C27 1.401(4)
C27 C28 1.364(4)
C28 C29 1.433(4)
C30 N32 1.503(3)
C30 C31 1.520(4)
